data_2000625
loop_
_publ_author_name
'Divjakovi\'c, V.'
'Miljkovi\'c, D.'
'Laj\<si\'c, S.'
'Klement, U.'

_publ_section_title
;Structure of
 4,5-di-<i>O</i>-acetyl-6-<i>S</i>-acetyl-2,3-di-<i>S</i>-ethyl-2,3,6-trithio-<small>D</small>-allose
 diethyl dithioacetal
;
_journal_issue 9
_journal_name_full 'Acta Crystallographica Section C'
_journal_page_first 1685
_journal_page_last 1686
_journal_paper_doi 10.1107/S0108270192000775
_journal_volume 48
_journal_year 1992
_chemical_formula_sum 'C20 H36 O5 S5'
_chemical_formula_weight 516.82
_symmetry_cell_setting monoclinic
_symmetry_space_group_name_H-M 'P 1 21 1'
_cell_angle_alpha 90
_cell_angle_beta 95.880(10)
_cell_angle_gamma 90
_cell_formula_units_Z 2
_cell_length_a 8.6700(10)
_cell_length_b 17.1490(10)
_cell_length_c 9.2240(10)
_cell_volume 1364.2(2)
_diffrn_radiation_type Cu
_diffrn_radiation_wavelength 1.54178
_exptl_absorpt_coefficient_mu 4.08
_exptl_crystal_density_diffrn 1.27
_exptl_crystal_density_meas 1.26
_exptl_crystal_F_000 552
_cod_data_source_file ge0300.cif
_cod_data_source_block ge0300a
_cod_original_cell_volume 1364.2(3)
_cod_original_sg_symbol_H-M 'P 21'
_cod_database_code 2000625

loop_
_atom_site_label
_atom_site_fract_x
_atom_site_fract_y
_atom_site_fract_z
_atom_site_U_iso_or_equiv
S1 .2781(3) .2331 .1242(3) .0940(10)
S'1 .2485(3) .3999(2) .2151(3) .0840(10)
S2 .5597(3) .3142(2) .3512(3) .0810(10)
S3 .1364(2) .3009(2) .5883(3) .0760(10)
S6 .7695(3) .2412(2) .8186(3) .0820(10)
O4 .4227(6) .3843(3) .7731(6) .067(2)
O43 .6401(12) .4449(6) .7348(11) .175(4)
O5 .4499(6) .1833(3) .6723(5) .0580(10)
O53 .3225(7) .1116(4) .8228(7) .083(2)
O63 .7194(7) .0929(4) .8568(9) .103(2)
C1 .2447(9) .2998(5) .2701(8) .065(2)
C2 .3700(8) .2858(5) .4037(8) .057(2)
C3 .3298(8) .3308(4) .5415(7) .052(2)
C4 .4510(9) .3227(4) .6724(8) .055(2)
C5 .4446(9) .2492(5) .7684(8) .055(2)
C6 .5781(8) .2439(6) .8850(8) .068(2)
C11 .130(3) .1672(10) .1149(19) .294(11)
C12 .090(2) .1146(10) .217(2) .271(12)
C11' .0963(14) .4053(8) .0698(11) .124(4)
C12' -.0634(14) .3978(9) .1102(14) .140(5)
C21 .6791(13) .2300(9) .3951(13) .140(5)
C22 .688(2) .1681(10) .3085(16) .226(9)
C31 .0456(17) .3861(10) .6398(16) .181(7)
C32 -.007(2) .4444(11) .5441(18) .240(9)
C41 .5303(14) .4422(6) .7970(12) .091(3)
C42 .4834(12) .4968(6) .9112(12) .106(3)
C51 .3859(11) .1158(5) .7122(11) .070(3)
C52 .4098(13) .0513(5) .6065(12) .098(4)
C61 .8014(11) .1414(6) .8115(11) .080(3)
C62 -.0563(11) .1159(6) .7303(14) .114(4)
H1 .1300(10) .2890(10) .3010(10) ?
H2 .3720(10) .2250(10) .4320(10) ?
H3 .3280(10) .392 .5140(10) ?
H4 .5600(10) .322 .6240(10) ?
H5 .3390(10) .2510(10) .8220(10) ?
H61 .5740(10) .2940(10) .9540(10) ?
H62 .5640(10) .1920(10) .9480(10) ?
H111 .120(3) .1390(10) .010(2) ?
H112 .032(3) .2050(10) .122(2) ?
H121 -.023(2) .0920(10) .178(2) ?
H122 .088(2) .1350(10) .328(2) ?
H123 .176(2) .0690(10) .216(2) ?
H1'1 .1110(10) .3580(10) -.0040(10) ?
H1'2 .1070(10) .4600(10) .0130(10) ?
H2'1 -.1490(10) .4010(10) .0170(10) ?
H2'2 -.0810(10) .4460(10) .1830(10) ?
H2'3 -.00760(10) .3430(10) .1660(10) ?
H211 .6450(10) .2100(10) .4980(10) ?
H212 .7970(10) .2510(10) .4110(10) ?
H221 .767(2) .1250(10) .359(2) ?
H222 .725(2) .1850(10) .205(2) ?
H223 .573(2) .1440(10) .292(2) ?
H311 .141(2) .4240(10) .677(2) ?
H312 -.029(2) .3790(10) .726(2) ?
H321 -.051(2) .5010(10) .573(2) ?
H322 -.102(2) .4070(10) .507(2) ?
H323 .068(2) .4520(10) .458(2) ?
H421 .5700(10) .5420(10) .9270(10) ?
H422 .4760(10) .4670(10) 1.0130(10) ?
H423 .3720(10) .5230(10) .8750(10) ?
H521 .3580(10) -.0020(10) .6430(10) ?
H522 .5330(10) .0420(10) .6010(10) ?
H523 .3560(10) .0670(10) .5000(10) ?
H621 -.1170(10) .1130(10) .8270(10) ?
H622 -.0890(10) .0670(10) .6600(10) ?
H623 -.0870(10) .1700(10) .6730(10) ?

loop_
_geom_bond_atom_site_label_1
_geom_bond_atom_site_label_2
_geom_bond_distance
S1 C1 1.812(8)
S1 C11 1.70(2)
S'1 C1 1.792(9)
S'1 C11' 1.785(11)
S2 C2 1.825(8)
S2 C21 1.799(14)
S3 C3 1.844(7)
S3 C31 1.748(17)
S6 C6 1.825(8)
S6 C61 1.736(11)
O4 C4 1.444(9)
O4 C41 1.365(12)
O5 C5 1.440(10)
O5 C51 1.351(10)
O53 C51 1.209(12)
O63 C61 1.196(12)
C1 C2 1.576(10)
C2 C3 1.557(10)
C3 C4 1.524(10)
C4 C5 1.545(11)
C5 C6 1.500(10)
C11 C12 1.38(3)
C11' C12' 1.474(18)
C21 C22 1.34(2)
C31 C32 1.38(2)
C41 C42 1.496(16)
C51 C52 1.503(14)
